data_7204479
loop_
_publ_author_name
'Horacio Reyes'
'Blanca M. Mu\~noz'
'Norberto Farf\'an'
'Rosa Santillan'
'Susana Rojas-Lima'
'Pascal G. Lacroix'
'Keitaro Nakatani'

_publ_section_title
;
 Synthesis, crystal structures, and quadratic nonlinear optical
 properties in a series of push--pull boronate derivatives
;
_journal_issue 10
_journal_name_full 'J. Mater. Chem.'
_journal_page_first 2898
_journal_page_last 2903
_journal_paper_doi 10.1039/b205308j
_journal_volume 12
_journal_year 2002
_chemical_compound_source 'synthesis as described'
_chemical_formula_moiety 'C23 H21 B1 Br1 N3 O4'
_chemical_formula_structural 'C23 H21 B1 Br1 N3 O4'
_chemical_formula_sum 'C23 H21 B Br N3 O4'
_chemical_formula_weight 494.15
_chemical_name_systematic
;\
2-(4-Bromophenyl)-(3'-nitrobenzo[d])-(4''-diethylaminobenzo[h])-1,3-dioxa-6-\
aza-2-boracyclonon-6-ene
;
_space_group_IT_number 14
_symmetry_cell_setting monoclinic
_symmetry_Int_Tables_number 14
_symmetry_space_group_name_Hall '-P 2yab'
_symmetry_space_group_name_H-M 'P 1 21/a 1'
_atom_sites_solution_hydrogens geom
_atom_sites_solution_primary direct
_atom_sites_solution_secondary difmap
_audit_conform_dict_location ftp://ftp.iucr.org/pub/cif_core.dic
_audit_conform_dict_name cif_core.dic
_audit_conform_dict_version 2.2
_audit_creation_date 2002-07-05T10:59:42-00:00
_audit_creation_method 'WinGX routine CIF_UPDATE'
_cell_angle_alpha 90.00(6)
_cell_angle_beta 107.45(4)
_cell_angle_gamma 90.00(9)
_cell_formula_units_Z 4
_cell_length_a 11.27(3)
_cell_length_b 16.565(9)
_cell_length_c 12.270(12)
_cell_measurement_reflns_used 25
_cell_measurement_temperature 293(2)
_cell_measurement_theta_max 25
_cell_measurement_theta_min 2
_cell_measurement_wavelength 0.71073
_cell_volume 2185(6)
_computing_cell_refinement 'CAD4 Express (Enraf Nonius, 1994)'
_computing_data_collection 'CAD4 Express (Enraf Nonius, 1994)'
_computing_data_reduction 'XCAD4 (Harms & Wocadlo, 1995)'
_computing_molecular_graphics 'Ortep-3 for Windows (Farrugia, 1997)'
_computing_publication_material 'WinGX publication routines (Farrugia, 1999)'
_computing_structure_refinement 'SHELXL-97 (Sheldrick, 1997)'
_computing_structure_solution 'SHELXS-97 (Sheldrick, 1997)'
_diffrn_ambient_temperature 293(2)
_diffrn_detector 'scintillation LiI'
_diffrn_detector_dtime 1.195
_diffrn_measured_fraction_theta_full 0.999
_diffrn_measured_fraction_theta_max 0.999
_diffrn_measurement_device '\k-geometry diffractometer'
_diffrn_measurement_device_type 'Enraf Nonius TurboCAD4'
_diffrn_measurement_method 'non-profiled omega/2theta scans'
_diffrn_orient_matrix_type
;
x-axis points to radiation source
the matrix is specified in reciprocal space
;
_diffrn_orient_matrix_UB_11 0.02638
_diffrn_orient_matrix_UB_12 0.52495E-1
_diffrn_orient_matrix_UB_13 0.40238E-1
_diffrn_orient_matrix_UB_21 0.78E-4
_diffrn_orient_matrix_UB_22 0.25526E-1
_diffrn_orient_matrix_UB_23 -0.73902E-1
_diffrn_orient_matrix_UB_31 -0.89239E-1
_diffrn_orient_matrix_UB_32 0.01543
_diffrn_orient_matrix_UB_33 -0.14792E-1
_diffrn_radiation_monochromator graphite
_diffrn_radiation_probe x-ray
_diffrn_radiation_type MoK\a
_diffrn_radiation_wavelength 0.71073
_diffrn_reflns_av_unetI/netI 0.1076
_diffrn_reflns_limit_h_max 0
_diffrn_reflns_limit_h_min -13
_diffrn_reflns_limit_k_max 19
_diffrn_reflns_limit_k_min 0
_diffrn_reflns_limit_l_max 14
_diffrn_reflns_limit_l_min -13
_diffrn_reflns_number 4050
_diffrn_reflns_theta_full 24.98
_diffrn_reflns_theta_max 24.98
_diffrn_reflns_theta_min 2.46
_diffrn_source 'Enraf Nonius FR590'
_diffrn_standards_decay_% 2
_diffrn_standards_interval_time 60
_diffrn_standards_number 3
_exptl_absorpt_coefficient_mu 1.917
_exptl_absorpt_correction_type none
_exptl_crystal_colour red
_exptl_crystal_density_diffrn 1.502
_exptl_crystal_density_method 'not measured'
_exptl_crystal_description cubic
_exptl_crystal_F_000 1008
_exptl_crystal_size_max 0.63
_exptl_crystal_size_mid 0.52
_exptl_crystal_size_min 0.48
_refine_diff_density_max 0.515
_refine_diff_density_min -0.751
_refine_diff_density_rms 0.081
_refine_ls_extinction_method none
_refine_ls_goodness_of_fit_ref 0.973
_refine_ls_hydrogen_treatment mixed
_refine_ls_matrix_type full
_refine_ls_number_parameters 373
_refine_ls_number_reflns 3843
_refine_ls_number_restraints 0
_refine_ls_restrained_S_all 0.973
_refine_ls_R_factor_all 0.1605
_refine_ls_R_factor_gt 0.0431
_refine_ls_shift/su_max 0
_refine_ls_shift/su_mean 0
_refine_ls_structure_factor_coef Fsqd
_refine_ls_weighting_details
;
calc w=1/[\s^2^(Fo^2^)+(0.0806P)^2^+0.0000P] where 
P=(Fo^2^+2Fc^2^)/3
;
_refine_ls_weighting_scheme calc
_refine_ls_wR_factor_gt 0.1111
_refine_ls_wR_factor_ref 0.1524
_reflns_number_gt 1759
_reflns_number_total 3843
_reflns_threshold_expression >2sigma(I)
_cod_data_source_file b205308j.txt
_cod_data_source_block rsvb16
_cod_original_sg_symbol_H-M 'P 21/a'
_cod_database_code 7204479
_cod_depositor_comments
;
 Replacing the "&#x00A5;" substring with the "'" symbol in the
 _chemical_name_systematic data items value.

 Antanas Vaitkus,
 2017-03-29
;
_diffrn_standards_decay_corr_max 1.111
_diffrn_standards_decay_corr_min 0.941

loop_
_symmetry_equiv_pos_as_xyz
'x, y, z'
'-x+1/2, y+1/2, -z'
'-x, -y, -z'
'x-1/2, -y-1/2, z'

loop_
_atom_site_label
_atom_site_type_symbol
_atom_site_fract_x
_atom_site_fract_y
_atom_site_fract_z
_atom_site_U_iso_or_equiv
_atom_site_adp_type
_atom_site_occupancy
_atom_site_symmetry_multiplicity
_atom_site_calc_flag
_atom_site_refinement_flags
_atom_site_disorder_assembly
_atom_site_disorder_group
Br1 Br 0.08213(6) 0.10892(4) 0.22713(6) 0.0675(3) Uani 1 1 d . . .
O1 O 0.4434(3) -0.1300(2) 0.6782(3) 0.0430(9) Uani 1 1 d . . .
O2 O 0.4432(3) -0.2112(2) 0.5110(3) 0.0395(8) Uani 1 1 d . . .
N3 N 0.3543(5) -0.1049(3) 1.0408(4) 0.0582(13) Uani 1 1 d . . .
N2 N 0.4246(4) -0.3822(2) 0.1952(4) 0.0435(10) Uani 1 1 d . . .
O4 O 0.4501(4) -0.0678(3) 1.0811(3) 0.0684(11) Uani 1 1 d . . .
C1 C 0.2692(4) -0.3037(3) 0.4468(4) 0.0368(12) Uani 1 1 d . . .
C6 C 0.2157(5) -0.3658(3) 0.3704(5) 0.0461(14) Uani 1 1 d . . .
C7 C 0.2289(5) -0.2817(3) 0.5407(5) 0.0398(13) Uani 1 1 d . . .
O3 O 0.2806(5) -0.1179(3) 1.0924(4) 0.1027(19) Uani 1 1 d . . .
N1 N 0.2757(3) -0.2195(2) 0.6015(3) 0.0346(9) Uani 1 1 d . . .
C19 C 0.3476(5) -0.0525(4) 0.4053(5) 0.0510(14) Uani 1 1 d . . .
C14 C 0.2958(4) -0.0907(3) 0.4813(4) 0.0384(12) Uani 1 1 d . . .
C20 C 0.3589(6) -0.4373(4) 0.1053(5) 0.0529(15) Uani 1 1 d . . .
C15 C 0.1771(5) -0.0638(3) 0.4801(5) 0.0434(13) Uani 1 1 d . . .
C22 C 0.5449(5) -0.3511(4) 0.1897(6) 0.0481(14) Uani 1 1 d . . .
C5 C 0.2639(5) -0.3909(4) 0.2882(5) 0.0472(14) Uani 1 1 d . . .
C10 C 0.4058(5) -0.1138(3) 0.8608(4) 0.0424(12) Uani 1 1 d . . .
C16 C 0.1168(5) -0.0036(3) 0.4073(5) 0.0476(15) Uani 1 1 d . . .
C11 C 0.3265(5) -0.1375(3) 0.9241(4) 0.0423(13) Uani 1 1 d . . .
C9 C 0.3775(4) -0.1442(3) 0.7521(4) 0.0404(12) Uani 1 1 d . . .
C8 C 0.2776(4) -0.1966(3) 0.7109(4) 0.0391(12) Uani 1 1 d . . .
C13 C 0.2021(5) -0.2207(4) 0.7766(5) 0.0430(13) Uani 1 1 d . . .
C18 C 0.2881(5) 0.0069(4) 0.3325(5) 0.0541(15) Uani 1 1 d . . .
C12 C 0.2291(5) -0.1880(3) 0.8846(5) 0.0488(14) Uani 1 1 d . . .
C23 C 0.5368(7) -0.2755(4) 0.1224(7) 0.0669(18) Uani 1 1 d . . .
C3 C 0.4316(5) -0.2955(3) 0.3553(4) 0.0404(13) Uani 1 1 d . . .
C4 C 0.3755(4) -0.3550(3) 0.2768(4) 0.0394(12) Uani 1 1 d . . .
C17 C 0.1704(5) 0.0306(3) 0.3325(4) 0.0428(13) Uani 1 1 d . . .
C21 C 0.2512(7) -0.3989(5) 0.0163(6) 0.0647(17) Uani 1 1 d . . .
C2 C 0.3820(4) -0.2682(3) 0.4373(4) 0.0361(12) Uani 1 1 d . . .
B1 B 0.3678(5) -0.1613(4) 0.5645(5) 0.0403(15) Uani 1 1 d . . .
H33 H 0.471(3) -0.075(2) 0.890(3) 0.012(9) Uiso 1 1 d . . .
H201 H 0.345(4) -0.488(3) 0.138(4) 0.037(13) Uiso 1 1 d . . .
H232 H 0.502(6) -0.231(4) 0.147(5) 0.08(2) Uiso 1 1 d . . .
H222 H 0.578(5) -0.398(3) 0.155(4) 0.053(15) Uiso 1 1 d . . .
H212 H 0.210(5) -0.435(3) -0.048(5) 0.059(16) Uiso 1 1 d . . .
H41 H 0.494(4) -0.267(2) 0.352(3) 0.025(12) Uiso 1 1 d . . .
H11 H 0.174(4) -0.312(3) 0.554(3) 0.025(13) Uiso 1 1 d . . .
H181 H 0.317(5) 0.033(3) 0.283(4) 0.053(17) Uiso 1 1 d . . .
H61 H 0.233(4) -0.432(3) 0.244(4) 0.032(13) Uiso 1 1 d . . .
H221 H 0.599(4) -0.350(3) 0.260(4) 0.032(14) Uiso 1 1 d . . .
H202 H 0.419(5) -0.463(3) 0.069(4) 0.052(15) Uiso 1 1 d . . .
H161 H 0.044(5) 0.014(3) 0.403(4) 0.045(15) Uiso 1 1 d . . .
H151 H 0.138(5) -0.090(3) 0.530(4) 0.057(17) Uiso 1 1 d . . .
H121 H 0.175(5) -0.200(3) 0.932(4) 0.056(16) Uiso 1 1 d . . .
H231 H 0.479(6) -0.288(4) 0.037(5) 0.08(2) Uiso 1 1 d . . .
H71 H 0.152(5) -0.394(3) 0.385(4) 0.054(16) Uiso 1 1 d . . .
H131 H 0.148(5) -0.253(3) 0.744(4) 0.055(18) Uiso 1 1 d . . .
H211 H 0.285(8) -0.351(5) -0.013(6) 0.12(3) Uiso 1 1 d . . .
H191 H 0.431(6) -0.073(4) 0.403(5) 0.09(2) Uiso 1 1 d . . .
H213 H 0.176(7) -0.380(4) 0.043(6) 0.10(2) Uiso 1 1 d . . .
H233 H 0.624(6) -0.250(4) 0.126(5) 0.09(2) Uiso 1 1 d . . .

loop_
_atom_site_aniso_label
_atom_site_aniso_U_11
_atom_site_aniso_U_22
_atom_site_aniso_U_33
_atom_site_aniso_U_23
_atom_site_aniso_U_13
_atom_site_aniso_U_12
Br1 0.0679(4) 0.0518(4) 0.0715(4) 0.0118(3) 0.0036(3) 0.0006(3)
O1 0.0239(17) 0.064(2) 0.042(2) 0.0002(17) 0.0119(16) -0.0088(16)
O2 0.0199(16) 0.049(2) 0.052(2) -0.0045(17) 0.0148(16) -0.0002(15)
N3 0.064(3) 0.060(3) 0.053(3) -0.006(3) 0.022(3) 0.002(3)
N2 0.033(2) 0.052(3) 0.046(3) -0.005(2) 0.013(2) 0.002(2)
O4 0.077(3) 0.074(3) 0.054(2) -0.008(2) 0.020(2) -0.009(3)
C1 0.024(2) 0.045(3) 0.043(3) 0.005(2) 0.012(2) 0.001(2)
C6 0.035(3) 0.048(3) 0.054(4) 0.003(3) 0.011(3) -0.006(3)
C7 0.019(3) 0.045(3) 0.053(4) 0.007(3) 0.006(3) -0.001(2)
O3 0.100(4) 0.152(5) 0.080(3) -0.036(3) 0.063(3) -0.034(4)
N1 0.020(2) 0.045(2) 0.039(2) 0.002(2) 0.0091(18) -0.0023(18)
C19 0.031(3) 0.062(4) 0.065(4) 0.011(3) 0.022(3) -0.001(3)
C14 0.030(3) 0.048(3) 0.040(3) -0.006(2) 0.014(2) -0.006(2)
C20 0.058(4) 0.048(4) 0.057(4) -0.004(3) 0.023(3) 0.009(3)
C15 0.038(3) 0.047(3) 0.051(3) 0.003(3) 0.023(3) 0.003(3)
C22 0.039(3) 0.061(4) 0.050(4) 0.007(3) 0.022(3) 0.013(3)
C5 0.044(3) 0.048(3) 0.048(3) -0.007(3) 0.011(3) -0.007(3)
C10 0.033(3) 0.043(3) 0.049(3) 0.004(3) 0.008(3) 0.002(3)
C16 0.036(3) 0.050(3) 0.059(4) -0.001(3) 0.018(3) 0.006(3)
C11 0.037(3) 0.048(3) 0.044(3) 0.003(2) 0.015(3) 0.011(3)
C9 0.026(3) 0.047(3) 0.048(3) 0.005(2) 0.012(3) 0.003(2)
C8 0.032(3) 0.043(3) 0.040(3) 0.005(2) 0.007(2) 0.005(2)
C13 0.032(3) 0.051(3) 0.050(4) 0.002(3) 0.019(3) 0.004(3)
C18 0.051(4) 0.059(4) 0.057(4) 0.014(3) 0.024(3) -0.007(3)
C12 0.040(3) 0.057(4) 0.060(4) 0.011(3) 0.031(3) 0.004(3)
C23 0.069(5) 0.060(4) 0.075(5) 0.011(4) 0.026(4) -0.001(4)
C3 0.024(3) 0.048(3) 0.052(3) 0.005(3) 0.014(3) -0.001(3)
C4 0.026(3) 0.045(3) 0.047(3) 0.005(3) 0.011(2) 0.005(2)
C17 0.046(3) 0.040(3) 0.042(3) 0.001(2) 0.011(3) 0.001(2)
C21 0.055(4) 0.071(5) 0.061(4) -0.009(4) 0.007(4) -0.001(4)
C2 0.024(3) 0.044(3) 0.042(3) 0.001(2) 0.012(2) 0.004(2)
B1 0.023(3) 0.052(4) 0.046(4) 0.000(3) 0.010(3) -0.003(3)

loop_
_atom_type_symbol
_atom_type_description
_atom_type_scat_dispersion_real
_atom_type_scat_dispersion_imag
_atom_type_scat_source
C C 0.0033 0.0016 'International Tables Vol C Tables 4.2.6.8 and 6.1.1.4'
H H 0 0 'International Tables Vol C Tables 4.2.6.8 and 6.1.1.4'
B B 0.0013 0.0007 'International Tables Vol C Tables 4.2.6.8 and 6.1.1.4'
Br Br -0.2901 2.4595 'International Tables Vol C Tables 4.2.6.8 and 6.1.1.4'
N N 0.0061 0.0033 'International Tables Vol C Tables 4.2.6.8 and 6.1.1.4'
O O 0.0106 0.006 'International Tables Vol C Tables 4.2.6.8 and 6.1.1.4'

loop_
_geom_angle_atom_site_label_1
_geom_angle_atom_site_label_2
_geom_angle_atom_site_label_3
_geom_angle
_geom_angle_site_symmetry_1
_geom_angle_site_symmetry_3
_geom_angle_publ_flag
C9 O1 B1 106.9(4) . . ?
C2 O2 B1 116.4(4) . . ?
O3 N3 O4 123.1(5) . . ?
O3 N3 C11 117.8(5) . . ?
O4 N3 C11 119.1(5) . . ?
C4 N2 C20 122.8(5) . . ?
C4 N2 C22 120.2(5) . . ?
C20 N2 C22 116.9(5) . . ?
C6 C1 C7 123.9(5) . . ?
C6 C1 C2 117.4(5) . . ?
C7 C1 C2 118.1(5) . . ?
C5 C6 C1 122.6(6) . . ?
N1 C7 C1 120.3(5) . . ?
C7 N1 C8 131.5(5) . . ?
C7 N1 B1 120.8(4) . . ?
C8 N1 B1 106.9(4) . . ?
C18 C19 C14 123.0(6) . . ?
C19 C14 C15 115.9(5) . . ?
C19 C14 B1 121.6(5) . . ?
C15 C14 B1 122.4(5) . . ?
N2 C20 C21 113.7(5) . . ?
C16 C15 C14 121.4(5) . . ?
N2 C22 C23 114.6(5) . . ?
C6 C5 C4 120.4(6) . . ?
C9 C10 C11 115.7(5) . . ?
C17 C16 C15 120.4(5) . . ?
C12 C11 C10 124.0(5) . . ?
C12 C11 N3 119.3(5) . . ?
C10 C11 N3 116.7(5) . . ?
O1 C9 C10 125.0(5) . . ?
O1 C9 C8 114.3(5) . . ?
C10 C9 C8 120.6(5) . . ?
N1 C8 C9 107.3(5) . . ?
N1 C8 C13 130.2(5) . . ?
C9 C8 C13 122.4(5) . . ?
C12 C13 C8 116.5(6) . . ?
C19 C18 C17 119.3(6) . . ?
C11 C12 C13 120.6(5) . . ?
C2 C3 C4 122.9(5) . . ?
N2 C4 C3 123.0(5) . . ?
N2 C4 C5 119.8(5) . . ?
C3 C4 C5 117.1(5) . . ?
C16 C17 C18 119.9(5) . . ?
C16 C17 Br1 119.8(4) . . ?
C18 C17 Br1 120.2(4) . . ?
O2 C2 C3 119.1(4) . . ?
O2 C2 C1 121.4(4) . . ?
C3 C2 C1 119.5(5) . . ?
O2 B1 O1 111.6(4) . . ?
O2 B1 N1 107.6(4) . . ?
O1 B1 N1 100.6(4) . . ?
O2 B1 C14 112.0(4) . . ?
O1 B1 C14 112.3(4) . . ?
N1 B1 C14 112.2(4) . . ?

loop_
_geom_bond_atom_site_label_1
_geom_bond_atom_site_label_2
_geom_bond_distance
_geom_bond_site_symmetry_2
_geom_bond_publ_flag
Br1 C17 1.890(5) . ?
O1 C9 1.354(6) . ?
O1 B1 1.493(7) . ?
O2 C2 1.346(6) . ?
O2 B1 1.474(7) . ?
N3 O3 1.205(7) . ?
N3 O4 1.212(7) . ?
N3 C11 1.474(7) . ?
N2 C4 1.358(6) . ?
N2 C20 1.451(7) . ?
N2 C22 1.471(8) . ?
C1 C6 1.400(7) . ?
C1 C7 1.407(7) . ?
C1 C2 1.437(7) . ?
C6 C5 1.348(8) . ?
C7 N1 1.288(6) . ?
N1 C8 1.388(6) . ?
N1 B1 1.580(7) . ?
C19 C18 1.363(8) . ?
C19 C14 1.391(7) . ?
C14 C15 1.406(8) . ?
C14 B1 1.604(8) . ?
C20 C21 1.509(9) . ?
C15 C16 1.374(8) . ?
C22 C23 1.487(8) . ?
C5 C4 1.436(8) . ?
C10 C9 1.371(7) . ?
C10 C11 1.405(7) . ?
C16 C17 1.365(7) . ?
C11 C12 1.349(8) . ?
C9 C8 1.392(7) . ?
C8 C13 1.394(8) . ?
C13 C12 1.379(8) . ?
C18 C17 1.383(8) . ?
C3 C2 1.365(7) . ?
C3 C4 1.391(7) . ?

loop_
_geom_torsion_atom_site_label_1
_geom_torsion_atom_site_label_2
_geom_torsion_atom_site_label_3
_geom_torsion_atom_site_label_4
_geom_torsion
_geom_torsion_site_symmetry_1
_geom_torsion_site_symmetry_2
_geom_torsion_site_symmetry_3
_geom_torsion_site_symmetry_4
_geom_torsion_publ_flag
C7 C1 C6 C5 -173.1(5) . . . . ?
C2 C1 C6 C5 -1.9(8) . . . . ?
C6 C1 C7 N1 -174.1(5) . . . . ?
C2 C1 C7 N1 14.8(7) . . . . ?
C1 C7 N1 C8 -161.3(5) . . . . ?
C1 C7 N1 B1 6.8(7) . . . . ?
C18 C19 C14 C15 -0.8(8) . . . . ?
C18 C19 C14 B1 179.2(5) . . . . ?
C4 N2 C20 C21 71.8(7) . . . . ?
C22 N2 C20 C21 -103.5(6) . . . . ?
C19 C14 C15 C16 0.4(7) . . . . ?
B1 C14 C15 C16 -179.5(5) . . . . ?
C4 N2 C22 C23 -86.4(7) . . . . ?
C20 N2 C22 C23 89.1(7) . . . . ?
C1 C6 C5 C4 1.0(8) . . . . ?
C14 C15 C16 C17 1.1(8) . . . . ?
C9 C10 C11 C12 1.1(7) . . . . ?
C9 C10 C11 N3 -179.4(4) . . . . ?
O3 N3 C11 C12 -7.7(8) . . . . ?
O4 N3 C11 C12 171.0(5) . . . . ?
O3 N3 C11 C10 172.7(5) . . . . ?
O4 N3 C11 C10 -8.5(7) . . . . ?
B1 O1 C9 C10 -169.6(5) . . . . ?
B1 O1 C9 C8 13.0(5) . . . . ?
C11 C10 C9 O1 -178.6(4) . . . . ?
C11 C10 C9 C8 -1.4(7) . . . . ?
C7 N1 C8 C9 157.1(5) . . . . ?
B1 N1 C8 C9 -12.2(5) . . . . ?
C7 N1 C8 C13 -20.2(8) . . . . ?
B1 N1 C8 C13 170.5(5) . . . . ?
O1 C9 C8 N1 0.0(5) . . . . ?
C10 C9 C8 N1 -177.5(4) . . . . ?
O1 C9 C8 C13 177.5(4) . . . . ?
C10 C9 C8 C13 0.0(7) . . . . ?
N1 C8 C13 C12 178.7(5) . . . . ?
C9 C8 C13 C12 1.8(7) . . . . ?
C14 C19 C18 C17 -0.5(9) . . . . ?
C10 C11 C12 C13 0.8(8) . . . . ?
N3 C11 C12 C13 -178.8(5) . . . . ?
C8 C13 C12 C11 -2.2(8) . . . . ?
C20 N2 C4 C3 -172.6(5) . . . . ?
C22 N2 C4 C3 2.6(7) . . . . ?
C20 N2 C4 C5 10.5(7) . . . . ?
C22 N2 C4 C5 -174.3(5) . . . . ?
C2 C3 C4 N2 180.0(5) . . . . ?
C2 C3 C4 C5 -3.0(7) . . . . ?
C6 C5 C4 N2 178.6(5) . . . . ?
C6 C5 C4 C3 1.4(7) . . . . ?
C15 C16 C17 C18 -2.4(8) . . . . ?
C15 C16 C17 Br1 176.4(4) . . . . ?
C19 C18 C17 C16 2.1(9) . . . . ?
C19 C18 C17 Br1 -176.8(4) . . . . ?
B1 O2 C2 C3 156.1(5) . . . . ?
B1 O2 C2 C1 -27.0(6) . . . . ?
C4 C3 C2 O2 179.0(4) . . . . ?
C4 C3 C2 C1 2.1(7) . . . . ?
C6 C1 C2 O2 -176.5(4) . . . . ?
C7 C1 C2 O2 -4.7(7) . . . . ?
C6 C1 C2 C3 0.4(7) . . . . ?
C7 C1 C2 C3 172.1(5) . . . . ?
C2 O2 B1 O1 153.0(4) . . . . ?
C2 O2 B1 N1 43.6(5) . . . . ?
C2 O2 B1 C14 -80.1(5) . . . . ?
C9 O1 B1 O2 -132.4(4) . . . . ?
C9 O1 B1 N1 -18.5(5) . . . . ?
C9 O1 B1 C14 101.0(5) . . . . ?
C7 N1 B1 O2 -35.1(6) . . . . ?
C8 N1 B1 O2 135.7(4) . . . . ?
C7 N1 B1 O1 -151.9(4) . . . . ?
C8 N1 B1 O1 18.8(5) . . . . ?
C7 N1 B1 C14 88.5(6) . . . . ?
C8 N1 B1 C14 -100.8(5) . . . . ?
C19 C14 B1 O2 -34.2(7) . . . . ?
C15 C14 B1 O2 145.7(5) . . . . ?
C19 C14 B1 O1 92.3(6) . . . . ?
C15 C14 B1 O1 -87.8(6) . . . . ?
C19 C14 B1 N1 -155.3(5) . . . . ?
C15 C14 B1 N1 24.6(7) . . . . ?
